data_2000112
loop_
_publ_author_name
'Mornon, J. P.'
'Raveau, B.'

_publ_section_title
;
 Structure cristalline de la mol\'ecule sch\'ematis\'ee par
 l'\'equilibre tautom\`ere: amino-2 ph\'enyl-5 thiazolinone-4
 &#x21CC; imino-2 ph\'enyl-5 thiazolidinone-4
;
_journal_issue 1
_journal_name_full
;
 Acta Crystallographica, Section B: Structural Crystallography and
 Crystal Chemistry
;
_journal_page_first 95
_journal_page_last 108
_journal_paper_doi 10.1107/S0567740871001754
_journal_volume 27
_journal_year 1971
_chemical_formula_sum 'C9 H8 N2 O S'
_chemical_name_common 2-Imino-5-phenyl-thiazolidin-4-one
_space_group_IT_number 14
_symmetry_cell_setting monoclinic
_symmetry_space_group_name_Hall '-P 2ybc'
_symmetry_space_group_name_H-M 'P 1 21/c 1'
_cell_angle_alpha 90
_cell_angle_beta 120.0(3)
_cell_angle_gamma 90
_cell_formula_units_Z 8
_cell_length_a 9.30(5)
_cell_length_b 33.25(15)
_cell_length_c 6.75(4)
_cell_volume 1807.628
_exptl_crystal_density_diffrn 1.41
_refine_ls_R_factor_gt 0.11
_refine_ls_wR_factor_gt 0.11
_cod_original_sg_symbol_H-M 'P 21/c'
_cod_original_formula_sum 'C9 H8 N2 O1 S1'
_cod_database_code 2000112

loop_
_symmetry_equiv_pos_site_id
_symmetry_equiv_pos_as_xyz
1 x,y,z
2 -x,1/2+y,1/2-z
3 -x,-y,-z
4 x,-1/2-y,-1/2+z

loop_
_atom_site_label
_atom_site_type_symbol
_atom_site_fract_x
_atom_site_fract_y
_atom_site_fract_z
C1 C 0.13880 -0.03889 -0.45180
C2 C 0.57570 -0.05899 0.44170
C3 C 0.08780 -0.05485 -0.80090
C4 C 0.52770 -0.07686 0.09580
C5 C -0.02680 -0.08541 -0.77820
C6 C 0.43370 -0.11099 0.13260
C7 C -0.00310 -0.12766 -0.83980
C8 C 0.48600 -0.15199 0.09610
C9 C 0.11910 -0.15330 -0.68920
C10 C 0.64820 -0.16424 0.22800
C11 C 0.14070 -0.19113 -0.75610
C12 C 0.70310 -0.20225 0.18910
C13 C 0.03540 -0.20461 -0.98010
C14 C 0.59600 -0.22556 0.01750
C15 C -0.08510 -0.17832 -1.12930
C16 C 0.43240 -0.21455 -0.11740
C17 C -0.10790 -0.14093 -1.05850
C18 C 0.37280 -0.17619 -0.07680
N1 N 0.20450 -0.01893 -0.26010
N2 N 0.63320 -0.03734 0.62650
N3 N 0.17030 -0.03022 -0.61950
N4 N 0.59450 -0.04882 0.26440
O1 O 0.10060 -0.05337 -0.97410
O2 O 0.53840 -0.07513 -0.07690
S1 S 0.00920 -0.07985 -0.48550
S2 S 0.46820 -0.10404 0.42350

loop_
_atom_type_symbol
_atom_type_radius_bond
C 0.68
N 0.68
O 0.68
S 0.99
